data_2000674
loop_
_publ_author_name
'Bravic, G.'
'Gaultier, J.'
'Chasseau, D.'
'Lequan, R. M.'
'Lequan, M.'

_publ_section_title
;Structure of
 (\h^5^-cyclopentadienyl)(\h^6^-1,3,5-trimethylbenzene)iron-7,7,8,8-tetracyano-<i>p</i>-quinodimethane
 (1/2)
;
_journal_issue 8
_journal_name_full 'Acta Crystallographica Section C'
_journal_page_first 1425
_journal_page_last 1428
_journal_paper_doi 10.1107/S0108270192000532
_journal_volume 48
_journal_year 1992
_chemical_formula_sum 'C38 H25 Fe N8'
_chemical_formula_weight 649.5
_symmetry_cell_setting monoclinic
_symmetry_space_group_name_H-M 'P 1 21/m 1'
_cell_angle_alpha 90
_cell_angle_beta 102.380(10)
_cell_angle_gamma 90
_cell_formula_units_Z 2
_cell_length_a 7.914(2)
_cell_length_b 30.983(3)
_cell_length_c 6.6290(10)
_cell_volume 1587.6(5)
_diffrn_radiation_type Cu
_diffrn_radiation_wavelength 1.54178
_exptl_absorpt_coefficient_mu 4.22
_exptl_crystal_density_diffrn 1.36
_exptl_crystal_F_000 696
_cod_data_source_file pa0263.cif
_cod_data_source_block pa0263a
_cod_original_cell_volume 1588
_cod_original_sg_symbol_H-M 'P 21/m'
_cod_original_formula_sum 'C38 H25 Fe1 N8'
_cod_database_code 2000674

loop_
_atom_site_label
_atom_site_fract_x
_atom_site_fract_y
_atom_site_fract_z
Fe(1) .30905(6) .2500 .32813(8)
C(11) .1110(4) .2500 .0656(5)
C(12) .2029(3) .21104(7) .0782(4)
C(13) .3838(3) .21050(8) .1059(4)
C(14) .4718(4) .2500 .1234(6)
C(111) -.0803(5) .2500 .0491(7)
C(131) .4802(5) .16810(10) .1311(6)
C(21) .4410(5) .22710(10) .6014(5)
C(22) .2709(5) .21451(9) .5736(5)
C(23) .1722(5) .2500 .5553(7)
C(31) -.1708(3) .06349(6) .7015(3)
C(32) -.2479(3) .02163(7) .6981(4)
C(33) -.1498(3) -.01454(6) .7279(3)
C(34) .0354(3) -.01235(6) .7637(3)
C(35) .1130(3) .02989(6) .7700(3)
C(36) .0138(3) .06577(6) .7379(4)
C(311) -.2725(3) .10064(7) .6676(4)
C(312) -.1989(3) .14248(7) .6620(4)
N(313) -.1440(3) .17637(7) .6532(5)
C(314) -.4559(3) .09954(7) .6376(4)
N(315) -.6032(3) .09938(7) .6144(4)
C(341) .1366(3) -.04922(6) .7931(4)
C(342) .0646(3) -.09162(7) .7859(4)
N(343) .0106(3) -.12547(7) .7815(4)
C(344) .3203(3) -.04798(7) .8264(4)
N(345) .4683(3) -.04799(7) .8535(4)
H(112) -.100 .250 .193
H(113) -.129 .224 -.025
H(121) .140 .183 .069
H(132) .429 .149 .015
H(133) .605 .174 .125
H(134) .476 .155 .266
H(141) .600 .250 .137
H(211) .543 .206 .622
H(221) .228 .184 .570
H(231) .041 .250 .530
H(321) -.378 .020 .673
H(331) -.208 -.044 .725
H(351) .244 .033 .798
H(361) .071 .095 .737

loop_
_geom_bond_atom_site_label_1
_geom_bond_atom_site_label_2
_geom_bond_distance
Fe(1) C(11) 2.077(2)
Fe(1) C(12) 2.076(3)
Fe(1) C(13) 2.096(3)
Fe(1) C(14) 2.062(3)
Fe(1) C(21) 2.016(4)
Fe(1) C(22) 2.039(4)
Fe(1) C(23) 2.035(3)
C(11) C(12) 1.402(4)
C(11) C(111) 1.494(4)
C(12) C(13) 1.404(4)
C(13) C(14) 1.401(4)
C(13) C(131) 1.510(5)
C(21) C(22) 1.375(5)
C(22) C(23) 1.339(5)
C(31) C(32) 1.431(3)
C(31) C(36) 1.431(3)
C(31) C(311) 1.395(3)
C(32) C(33) 1.353(3)
C(33) C(34) 1.435(3)
C(34) C(35) 1.442(3)
C(34) C(341) 1.385(3)
C(35) C(36) 1.351(3)
C(311) C(312) 1.425(4)
C(311) C(314) 1.423(4)
C(312) N(313) 1.143(4)
C(314) N(315) 1.143(4)
C(341) C(342) 1.429(3)
C(341) C(344) 1.423(3)
C(342) N(343) 1.131(4)
C(344) N(345) 1.146(4)
